data_4334817
loop_
_publ_author_name
'Wei Ji'
'Su Jing'
'Zeyu Liu'
'Jing Shen'
'Jing Ma'
'Dunru Zhu'
'Dengke Cao'
'Limin Zheng'
'Minxia Yao'

_publ_section_title
;
 Synthesis and Study of Three Novel Macrocyclic Selena[n]ferrocenophanes
 Containing a Naphthalene Unit
;
_journal_name_full 'Inorganic Chemistry'
_journal_page_first 5786
_journal_page_last 5793
_journal_paper_doi 10.1021/ic302628y
_journal_volume 52
_journal_year 2013
_chemical_formula_sum 'C26 H26 Fe Se4'
_chemical_formula_weight 710.16
_chemical_name_systematic
; 
 ? 
;
_space_group_IT_number 19
_symmetry_cell_setting orthorhombic
_symmetry_space_group_name_Hall 'P 2ac 2ab'
_symmetry_space_group_name_H-M 'P 21 21 21'
_atom_sites_solution_hydrogens geom
_atom_sites_solution_primary direct
_atom_sites_solution_secondary difmap
_audit_creation_method SHELXL-97
_cell_angle_alpha 90.00
_cell_angle_beta 90.00
_cell_angle_gamma 90.00
_cell_formula_units_Z 8
_cell_length_a 10.5443(16)
_cell_length_b 14.235(2)
_cell_length_c 31.750(5)
_cell_measurement_reflns_used 7296
_cell_measurement_temperature 293(2)
_cell_measurement_theta_max 24.916
_cell_measurement_theta_min 2.398
_cell_volume 4765.6(12)
_computing_cell_refinement SMART
_computing_data_collection 'SMART (Bruker, 2000)'
_computing_data_reduction 'SAINT (Bruker, 2000)'
_computing_molecular_graphics SHELXTL
_computing_publication_material SHELXTL
_computing_structure_refinement SHELXTL
_computing_structure_solution 'SHELXTL (Bruker, 2000)'
_diffrn_ambient_temperature 293(2)
_diffrn_measured_fraction_theta_full 0.999
_diffrn_measured_fraction_theta_max 0.999
_diffrn_measurement_device_type 'Bruker Smart Aepex CCD area detector'
_diffrn_measurement_method 'phi and omega scans'
_diffrn_radiation_monochromator graphite
_diffrn_radiation_source 'fine-focus sealed tube'
_diffrn_radiation_type MoK\a
_diffrn_radiation_wavelength 0.71073
_diffrn_reflns_av_R_equivalents 0.0601
_diffrn_reflns_av_sigmaI/netI 0.0832
_diffrn_reflns_limit_h_max 12
_diffrn_reflns_limit_h_min -13
_diffrn_reflns_limit_k_max 18
_diffrn_reflns_limit_k_min -10
_diffrn_reflns_limit_l_max 40
_diffrn_reflns_limit_l_min -40
_diffrn_reflns_number 27730
_diffrn_reflns_theta_full 27.10
_diffrn_reflns_theta_max 27.10
_diffrn_reflns_theta_min 1.92
_exptl_absorpt_coefficient_mu 6.756
_exptl_absorpt_correction_T_max 0.132
_exptl_absorpt_correction_T_min 0.012
_exptl_absorpt_correction_type multi-scan
_exptl_absorpt_process_details 'SADABS; Bruker, 2000'
_exptl_crystal_colour yellow
_exptl_crystal_density_diffrn 1.980
_exptl_crystal_description block
_exptl_crystal_F_000 2752
_exptl_crystal_size_max 0.7
_exptl_crystal_size_mid 0.6
_exptl_crystal_size_min 0.3
_refine_diff_density_max 1.005
_refine_diff_density_min -0.673
_refine_diff_density_rms 0.106
_refine_ls_abs_structure_details 'Flack H D (1983), Acta Cryst. A39, 876-881'
_refine_ls_abs_structure_Flack 0.007(9)
_refine_ls_extinction_method none
_refine_ls_goodness_of_fit_ref 1.016
_refine_ls_hydrogen_treatment mixed
_refine_ls_matrix_type full
_refine_ls_number_parameters 578
_refine_ls_number_reflns 10496
_refine_ls_number_restraints 7
_refine_ls_restrained_S_all 1.016
_refine_ls_R_factor_all 0.0656
_refine_ls_R_factor_gt 0.0407
_refine_ls_shift/su_max 0.000
_refine_ls_shift/su_mean 0.000
_refine_ls_structure_factor_coef Fsqd
_refine_ls_weighting_details 'calc w=1/[\s^2^(Fo^2^)+(0.0005P)^2^+0.0000P] where P=(Fo^2^+2Fc^2^)/3'
_refine_ls_weighting_scheme calc
_refine_ls_wR_factor_gt 0.0717
_refine_ls_wR_factor_ref 0.0762
_reflns_number_gt 7894
_reflns_number_total 10496
_reflns_threshold_expression >2sigma(I)
_cod_data_source_file ic302628y_si_003.cif
_cod_data_source_block pm-2
_cod_database_code 4334817

loop_
_symmetry_equiv_pos_as_xyz
'x, y, z'
'-x+1/2, -y, z+1/2'
'-x, y+1/2, -z+1/2'
'x+1/2, -y+1/2, -z'

loop_
_atom_site_label
_atom_site_type_symbol
_atom_site_fract_x
_atom_site_fract_y
_atom_site_fract_z
_atom_site_U_iso_or_equiv
_atom_site_adp_type
_atom_site_occupancy
_atom_site_symmetry_multiplicity
_atom_site_calc_flag
_atom_site_refinement_flags
_atom_site_disorder_assembly
_atom_site_disorder_group
Se5 Se 0.43703(7) 0.26369(4) 1.04656(2) 0.04906(17) Uani 1 1 d . . .
Se6 Se 0.43782(6) 0.34343(4) 0.930520(17) 0.03821(14) Uani 1 1 d . . .
Se8 Se 0.81630(5) 0.47950(4) 1.007210(17) 0.03417(14) Uani 1 1 d . . .
Se7 Se 0.79964(6) 0.58108(4) 0.918800(18) 0.03819(14) Uani 1 1 d . . .
Se1 Se 0.42337(8) 0.73456(4) 0.82428(2) 0.0578(2) Uani 1 1 d . A .
Se2 Se 0.22013(6) 0.83270(4) 0.70527(2) 0.05370(19) Uani 1 1 d . . .
Se4 Se 0.00366(6) 0.51725(5) 0.82187(2) 0.0563(2) Uani 1 1 d . . .
Se3 Se 0.04164(7) 0.58561(4) 0.72845(2) 0.05155(17) Uani 1 1 d . . .
Fe2 Fe 0.26241(7) 0.46512(5) 1.00930(2) 0.03125(18) Uani 1 1 d . . .
Fe1 Fe 0.39628(7) 0.95580(5) 0.78334(2) 0.03125(19) Uani 1 1 d . . .
C27 C 0.3332(5) 0.3702(4) 1.05233(16) 0.0374(14) Uani 1 1 d . . .
C28 C 0.1966(6) 0.3685(5) 1.05105(17) 0.0441(16) Uani 1 1 d . . .
H28 H 0.1469 0.3166 1.0444 0.053 Uiso 1 1 calc R . .
C29 C 0.1512(6) 0.4576(5) 1.06134(17) 0.0476(16) Uani 1 1 d . . .
H29 H 0.0663 0.4747 1.0634 0.057 Uiso 1 1 calc R . .
C30 C 0.2568(6) 0.5182(4) 1.06815(17) 0.0471(16) Uani 1 1 d . . .
H30 H 0.2534 0.5816 1.0751 0.057 Uiso 1 1 calc R . .
C31 C 0.3681(5) 0.4638(4) 1.06233(17) 0.0392(14) Uani 1 1 d . . .
H31 H 0.4508 0.4860 1.0647 0.047 Uiso 1 1 calc R . .
C32 C 0.3298(5) 0.4399(3) 0.94956(16) 0.0303(13) Uani 1 1 d . . .
C33 C 0.1950(6) 0.4399(4) 0.94995(17) 0.0410(15) Uani 1 1 d . . .
H33 H 0.1432 0.3901 0.9419 0.049 Uiso 1 1 calc R . .
C34 C 0.1535(6) 0.5271(5) 0.96454(17) 0.0472(16) Uani 1 1 d . . .
H34 H 0.0694 0.5451 0.9681 0.057 Uiso 1 1 calc R . .
C35 C 0.2606(6) 0.5832(4) 0.97294(18) 0.0461(16) Uani 1 1 d . . .
H35 H 0.2597 0.6452 0.9822 0.055 Uiso 1 1 calc R . .
C36 C 0.3676(6) 0.5297(4) 0.96488(16) 0.0361(14) Uani 1 1 d . . .
H36 H 0.4509 0.5492 0.9688 0.043 Uiso 1 1 calc R . .
C48 C 0.7103(5) 0.5822(3) 1.02443(15) 0.0241(11) Uani 1 1 d . . .
C47 C 0.6852(5) 0.5923(4) 1.06635(17) 0.0341(13) Uani 1 1 d . . .
H47 H 0.7280 0.5537 1.0852 0.041 Uiso 1 1 calc R . .
C46 C 0.6005(6) 0.6559(4) 1.08206(18) 0.0423(14) Uani 1 1 d . . .
H46 H 0.5872 0.6604 1.1109 0.051 Uiso 1 1 calc R . .
C45 C 0.5369(6) 0.7117(4) 1.05543(19) 0.0436(15) Uani 1 1 d . . .
H45 H 0.4748 0.7519 1.0658 0.052 Uiso 1 1 calc R . .
C44 C 0.5633(5) 0.7101(3) 1.01160(17) 0.0329(13) Uani 1 1 d . . .
C43 C 0.4997(5) 0.7749(4) 0.9851(2) 0.0418(15) Uani 1 1 d . . .
H43 H 0.4396 0.8152 0.9967 0.050 Uiso 1 1 calc R . .
C42 C 0.5244(6) 0.7792(4) 0.9439(2) 0.0486(17) Uani 1 1 d . . .
H42 H 0.4830 0.8227 0.9269 0.058 Uiso 1 1 calc R . .
C41 C 0.6126(6) 0.7181(4) 0.92671(19) 0.0431(15) Uani 1 1 d . . .
H41 H 0.6294 0.7217 0.8980 0.052 Uiso 1 1 calc R . .
C40 C 0.6763(5) 0.6522(3) 0.95031(16) 0.0299(12) Uani 1 1 d . . .
C49 C 0.6528(4) 0.6462(3) 0.99458(16) 0.0272(12) Uani 1 1 d . . .
C52 C 0.5976(6) 0.3260(4) 1.03205(18) 0.0473(16) Uani 1 1 d U . .
H52A H 0.6491 0.2825 1.0159 0.057 Uiso 1 1 calc R . .
H52B H 0.5790 0.3792 1.0140 0.057 Uiso 1 1 calc R . .
C51 C 0.6735(6) 0.3599(4) 1.06852(17) 0.0400(14) Uani 1 1 d U . .
H51A H 0.6845 0.3087 1.0883 0.048 Uiso 1 1 calc R . .
H51B H 0.6271 0.4095 1.0827 0.048 Uiso 1 1 calc R . .
C50 C 0.8008(6) 0.3962(4) 1.05593(17) 0.0400(14) Uani 1 1 d . . .
H50A H 0.8548 0.3423 1.0508 0.048 Uiso 1 1 calc R . .
H50B H 0.8358 0.4292 1.0800 0.048 Uiso 1 1 calc R . .
C37 C 0.4967(5) 0.4009(4) 0.87810(17) 0.0403(15) Uani 1 1 d . . .
H37A H 0.5454 0.3546 0.8626 0.048 Uiso 1 1 calc R . .
H37B H 0.4231 0.4167 0.8612 0.048 Uiso 1 1 calc R . .
C38 C 0.5761(5) 0.4873(4) 0.88298(15) 0.0340(13) Uani 1 1 d . . .
H38A H 0.5282 0.5340 0.8985 0.041 Uiso 1 1 calc R . .
H38B H 0.5940 0.5130 0.8553 0.041 Uiso 1 1 calc R . .
C39 C 0.7000(6) 0.4694(4) 0.90557(17) 0.0416(14) Uani 1 1 d . . .
H39A H 0.7514 0.4281 0.8883 0.050 Uiso 1 1 calc R . .
H39B H 0.6819 0.4365 0.9316 0.050 Uiso 1 1 calc R . .
C1 C 0.3795(6) 0.8629(4) 0.83096(15) 0.0361(14) Uani 1 1 d . . .
C2 C 0.4606(7) 0.9353(4) 0.84254(17) 0.0497(17) Uani 1 1 d . . .
H2 H 0.5451 0.9287 0.8504 0.060 Uiso 1 1 calc R . .
C3 C 0.3935(8) 1.0199(4) 0.84029(17) 0.0560(19) Uani 1 1 d . . .
H3 H 0.4266 1.0790 0.8461 0.067 Uiso 1 1 calc R . .
C4 C 0.2699(7) 1.0015(4) 0.82795(18) 0.0501(17) Uani 1 1 d . . .
H4 H 0.2048 1.0449 0.8245 0.060 Uiso 1 1 calc R . .
C5 C 0.2630(6) 0.9051(4) 0.82172(16) 0.0413(15) Uani 1 1 d . . .
H5 H 0.1910 0.8731 0.8127 0.050 Uiso 1 1 calc R . .
C6 C 0.3543(5) 0.9099(4) 0.72419(15) 0.0326(13) Uani 1 1 d . . .
C7 C 0.4824(6) 0.8877(4) 0.73436(16) 0.0408(15) Uani 1 1 d . . .
H7 H 0.5185 0.8281 0.7351 0.049 Uiso 1 1 calc R . .
C8 C 0.5433(6) 0.9724(5) 0.74308(18) 0.0521(17) Uani 1 1 d . . .
H8 H 0.6282 0.9784 0.7506 0.062 Uiso 1 1 calc R . .
C9 C 0.4574(6) 1.0475(4) 0.73881(17) 0.0463(16) Uani 1 1 d . . .
H9 H 0.4751 1.1110 0.7427 0.056 Uiso 1 1 calc R . .
C10 C 0.3393(6) 1.0083(4) 0.72744(15) 0.0399(15) Uani 1 1 d . . .
H10 H 0.2645 1.0415 0.7229 0.048 Uiso 1 1 calc R . .
C22 C 0.1088(5) 0.4185(4) 0.80035(17) 0.0388(14) Uani 1 1 d . A .
C21 C 0.1551(7) 0.3589(5) 0.8302(2) 0.0579(19) Uani 1 1 d . . .
H21 H 0.1445 0.3741 0.8585 0.069 Uiso 1 1 calc R A .
C20 C 0.2178(7) 0.2761(5) 0.8199(2) 0.0573(18) Uani 1 1 d . A .
H20 H 0.2521 0.2384 0.8409 0.069 Uiso 1 1 calc R . .
C19 C 0.2282(6) 0.2511(4) 0.7793(2) 0.0525(17) Uani 1 1 d . . .
H19 H 0.2671 0.1945 0.7724 0.063 Uiso 1 1 calc R A .
C18 C 0.1813(6) 0.3092(4) 0.74701(19) 0.0411(15) Uani 1 1 d . A .
C17 C 0.1949(7) 0.2799(4) 0.7053(2) 0.0576(18) Uani 1 1 d . . .
H17 H 0.2316 0.2219 0.6995 0.069 Uiso 1 1 calc R A .
C16 C 0.1546(7) 0.3359(5) 0.6727(2) 0.0563(18) Uani 1 1 d . A .
H16 H 0.1594 0.3145 0.6451 0.068 Uiso 1 1 calc R . .
C15 C 0.1072(6) 0.4240(5) 0.68117(19) 0.0529(17) Uani 1 1 d . . .
H15 H 0.0832 0.4624 0.6589 0.063 Uiso 1 1 calc R A .
C14 C 0.0944(5) 0.4567(4) 0.72170(18) 0.0380(14) Uani 1 1 d . A .
C23 C 0.1265(5) 0.3969(4) 0.75667(18) 0.0360(14) Uani 1 1 d . . .
C26 C 0.3189(6) 0.6768(4) 0.8671(2) 0.0564(18) Uani 1 1 d . . .
H26A H 0.3743 0.6568 0.8898 0.068 Uiso 0.60(3) 1 calc PR A 1
H26B H 0.2635 0.7249 0.8784 0.068 Uiso 0.60(3) 1 calc PR A 1
H26C H 0.3631 0.6292 0.8833 0.068 Uiso 0.40(3) 1 d PR A 2
H26D H 0.2781 0.7218 0.8855 0.068 Uiso 0.40(3) 1 d PR A 2
C25 C 0.2346(16) 0.5910(11) 0.8545(5) 0.056(5) Uani 0.60(3) 1 d P A 1
H25A H 0.2831 0.5483 0.8370 0.068 Uiso 0.60(3) 1 calc PR A 1
H25B H 0.2087 0.5574 0.8797 0.068 Uiso 0.60(3) 1 calc PR A 1
C24 C 0.1224(17) 0.6229(10) 0.8316(6) 0.060(5) Uani 0.60(3) 1 d P A 1
H24A H 0.1480 0.6494 0.8048 0.072 Uiso 0.60(3) 1 calc PR A 1
H24B H 0.0800 0.6717 0.8476 0.072 Uiso 0.60(3) 1 calc PR A 1
C25A C 0.225(2) 0.6335(16) 0.8318(9) 0.064(8) Uani 0.40(3) 1 d P A 2
H25C H 0.1903 0.6827 0.8140 0.077 Uiso 0.40(3) 1 calc PR A 2
H25D H 0.2687 0.5883 0.8142 0.077 Uiso 0.40(3) 1 calc PR A 2
C24A C 0.125(3) 0.5882(18) 0.8559(9) 0.065(8) Uani 0.40(3) 1 d P A 2
H24C H 0.0789 0.6359 0.8716 0.078 Uiso 0.40(3) 1 calc PR A 2
H24D H 0.1633 0.5460 0.8762 0.078 Uiso 0.40(3) 1 calc PR A 2
C11 C 0.3036(6) 0.7116(4) 0.70264(19) 0.0476(16) Uani 1 1 d . . .
H11A H 0.3922 0.7199 0.6953 0.057 Uiso 1 1 calc R . .
H11B H 0.2995 0.6811 0.7299 0.057 Uiso 1 1 calc R . .
C12 C 0.2376(7) 0.6499(4) 0.6693(2) 0.0587(19) Uani 1 1 d . . .
H12A H 0.2540 0.6763 0.6417 0.070 Uiso 1 1 calc R . .
H12B H 0.2753 0.5877 0.6700 0.070 Uiso 1 1 calc R . .
C13 C 0.0949(7) 0.6401(4) 0.67500(19) 0.0577(19) Uani 1 1 d . . .
H13A H 0.0620 0.6014 0.6523 0.069 Uiso 1 1 calc R . .
H13B H 0.0567 0.7018 0.6723 0.069 Uiso 1 1 calc R . .

loop_
_atom_site_aniso_label
_atom_site_aniso_U_11
_atom_site_aniso_U_22
_atom_site_aniso_U_33
_atom_site_aniso_U_23
_atom_site_aniso_U_13
_atom_site_aniso_U_12
Se5 0.0557(5) 0.0304(3) 0.0611(4) 0.0057(3) -0.0049(4) -0.0075(3)
Se6 0.0480(4) 0.0248(3) 0.0418(3) 0.0001(2) 0.0063(3) -0.0034(3)
Se8 0.0281(3) 0.0324(3) 0.0420(3) 0.0024(2) 0.0018(3) 0.0086(2)
Se7 0.0309(3) 0.0428(3) 0.0409(3) -0.0004(3) 0.0052(3) -0.0093(3)
Se1 0.0876(6) 0.0383(4) 0.0475(4) 0.0032(3) 0.0061(4) 0.0186(4)
Se2 0.0444(4) 0.0376(4) 0.0791(5) -0.0098(3) -0.0153(4) 0.0056(3)
Se4 0.0481(4) 0.0604(5) 0.0604(4) -0.0216(3) 0.0105(3) -0.0153(3)
Se3 0.0505(4) 0.0389(4) 0.0652(4) -0.0069(3) -0.0027(3) 0.0035(3)
Fe2 0.0225(4) 0.0371(5) 0.0341(4) -0.0012(3) 0.0026(3) -0.0050(3)
Fe1 0.0349(5) 0.0306(4) 0.0282(4) 0.0028(3) 0.0032(3) 0.0015(3)
C27 0.038(4) 0.045(4) 0.029(3) 0.002(3) 0.003(3) -0.009(3)
C28 0.037(4) 0.067(5) 0.029(3) 0.005(3) 0.001(3) -0.025(3)
C29 0.028(4) 0.081(5) 0.033(3) -0.009(3) 0.007(3) -0.003(3)
C30 0.047(4) 0.049(4) 0.046(4) -0.018(3) -0.005(3) 0.003(3)
C31 0.028(3) 0.038(4) 0.052(4) -0.004(3) -0.010(3) 0.000(3)
C32 0.033(3) 0.028(3) 0.029(3) 0.000(2) 0.010(2) -0.008(2)
C33 0.032(4) 0.056(4) 0.035(3) 0.005(3) -0.009(3) -0.015(3)
C34 0.039(4) 0.064(5) 0.039(3) 0.012(3) 0.003(3) 0.017(4)
C35 0.044(4) 0.037(4) 0.057(4) 0.006(3) 0.009(3) 0.005(3)
C36 0.034(4) 0.031(3) 0.043(3) -0.005(3) 0.007(3) -0.009(3)
C48 0.018(3) 0.020(3) 0.034(3) 0.002(2) -0.001(2) 0.000(2)
C47 0.032(3) 0.027(3) 0.043(3) -0.001(2) -0.003(3) 0.001(3)
C46 0.047(4) 0.036(3) 0.044(3) -0.007(3) 0.004(3) 0.005(3)
C45 0.042(4) 0.029(3) 0.059(4) -0.012(3) 0.009(3) 0.006(3)
C44 0.026(3) 0.021(3) 0.051(3) -0.005(2) -0.009(3) -0.001(2)
C43 0.033(4) 0.025(3) 0.068(4) -0.006(3) -0.017(3) 0.001(2)
C42 0.051(4) 0.030(3) 0.065(4) 0.006(3) -0.024(4) 0.003(3)
C41 0.052(4) 0.033(3) 0.044(4) 0.005(3) -0.006(3) -0.008(3)
C40 0.028(3) 0.025(3) 0.037(3) 0.000(2) -0.006(3) -0.013(2)
C49 0.014(3) 0.023(3) 0.045(3) -0.005(2) -0.007(2) -0.009(2)
C52 0.049(4) 0.047(4) 0.046(4) -0.003(3) 0.002(3) 0.004(3)
C51 0.047(4) 0.036(3) 0.037(3) 0.004(3) -0.005(3) 0.006(3)
C50 0.044(4) 0.034(3) 0.042(3) 0.007(2) -0.002(3) 0.012(3)
C37 0.037(4) 0.048(4) 0.036(3) -0.001(3) 0.010(3) -0.006(3)
C38 0.033(3) 0.041(3) 0.028(3) -0.001(2) 0.003(2) -0.007(3)
C39 0.045(4) 0.035(3) 0.045(3) -0.009(3) 0.000(3) -0.002(3)
C1 0.050(4) 0.035(3) 0.023(3) 0.007(2) 0.000(3) 0.004(3)
C2 0.060(5) 0.057(5) 0.033(3) 0.007(3) -0.008(3) 0.002(4)
C3 0.107(7) 0.029(4) 0.032(3) -0.003(3) 0.012(4) -0.003(4)
C4 0.065(5) 0.048(4) 0.037(3) 0.006(3) 0.020(3) 0.013(3)
C5 0.043(4) 0.050(4) 0.031(3) 0.009(3) 0.013(3) -0.004(3)
C6 0.039(4) 0.030(3) 0.028(3) -0.001(2) 0.004(2) 0.003(3)
C7 0.036(4) 0.052(4) 0.035(3) -0.010(3) 0.008(3) 0.010(3)
C8 0.035(4) 0.073(5) 0.049(4) -0.002(3) 0.002(3) -0.008(4)
C9 0.050(4) 0.046(4) 0.043(3) 0.008(3) 0.008(3) -0.018(3)
C10 0.053(4) 0.039(4) 0.028(3) 0.009(2) -0.004(3) -0.004(3)
C22 0.033(4) 0.042(4) 0.041(3) -0.001(3) 0.000(3) -0.011(3)
C21 0.067(5) 0.066(5) 0.041(4) -0.001(3) -0.002(3) -0.019(4)
C20 0.060(5) 0.063(5) 0.049(4) 0.014(3) -0.003(4) -0.003(4)
C19 0.036(4) 0.040(4) 0.082(5) 0.012(4) 0.004(4) -0.005(3)
C18 0.031(4) 0.039(4) 0.054(4) -0.004(3) -0.002(3) -0.012(3)
C17 0.065(5) 0.036(4) 0.071(5) -0.008(3) 0.002(4) 0.011(3)
C16 0.069(5) 0.052(4) 0.048(4) -0.012(3) 0.002(4) -0.001(4)
C15 0.062(5) 0.052(4) 0.045(4) -0.010(3) -0.009(3) -0.004(3)
C14 0.034(4) 0.034(3) 0.046(3) -0.001(3) -0.004(3) -0.007(3)
C23 0.022(3) 0.037(4) 0.049(4) 0.003(3) -0.007(3) -0.015(3)
C26 0.051(4) 0.036(4) 0.082(5) 0.013(3) -0.019(4) -0.007(3)
C25 0.057(11) 0.049(9) 0.063(9) 0.019(7) 0.002(7) -0.008(7)
C24 0.072(13) 0.053(9) 0.054(10) 0.003(7) -0.022(8) 0.000(7)
C25A 0.049(16) 0.055(14) 0.089(18) 0.025(12) -0.024(12) -0.015(10)
C24A 0.07(2) 0.072(15) 0.051(15) 0.012(12) -0.018(12) -0.023(12)
C11 0.041(4) 0.043(4) 0.059(4) 0.003(3) 0.001(3) 0.005(3)
C12 0.085(6) 0.043(4) 0.048(4) -0.005(3) 0.004(4) 0.009(4)
C13 0.081(6) 0.033(4) 0.059(4) -0.002(3) -0.028(4) -0.006(3)

loop_
_atom_type_symbol
_atom_type_description
_atom_type_scat_dispersion_real
_atom_type_scat_dispersion_imag
_atom_type_scat_source
C C 0.0033 0.0016 'International Tables Vol C Tables 4.2.6.8 and 6.1.1.4'
H H 0.0000 0.0000 'International Tables Vol C Tables 4.2.6.8 and 6.1.1.4'
Fe Fe 0.3463 0.8444 'International Tables Vol C Tables 4.2.6.8 and 6.1.1.4'
Se Se -0.0929 2.2259 'International Tables Vol C Tables 4.2.6.8 and 6.1.1.4'

loop_
_geom_angle_atom_site_label_1
_geom_angle_atom_site_label_2
_geom_angle_atom_site_label_3
_geom_angle
C27 Se5 C52 99.2(3)
C32 Se6 C37 99.2(2)
C48 Se8 C50 100.8(2)
C40 Se7 C39 100.2(2)
C1 Se1 C26 101.1(3)
C6 Se2 C11 101.0(3)
C22 Se4 C24A 101.4(9)
C22 Se4 C24 104.3(5)
C24A Se4 C24 26.9(6)
C14 Se3 C13 101.5(3)
C36 Fe2 C30 119.6(2)
C36 Fe2 C31 106.5(2)
C30 Fe2 C31 41.1(2)
C36 Fe2 C34 67.9(2)
C30 Fe2 C34 118.0(2)
C31 Fe2 C34 154.2(3)
C36 Fe2 C29 155.8(3)
C30 Fe2 C29 41.2(2)
C31 Fe2 C29 68.9(2)
C34 Fe2 C29 105.4(3)
C36 Fe2 C28 162.3(3)
C30 Fe2 C28 68.8(2)
C31 Fe2 C28 68.8(2)
C34 Fe2 C28 123.9(3)
C29 Fe2 C28 40.2(2)
C36 Fe2 C35 39.9(2)
C30 Fe2 C35 102.4(3)
C31 Fe2 C35 119.0(2)
C34 Fe2 C35 40.5(2)
C29 Fe2 C35 119.9(3)
C28 Fe2 C35 157.5(3)
C36 Fe2 C33 68.1(2)
C30 Fe2 C33 155.4(3)
C31 Fe2 C33 163.4(2)
C34 Fe2 C33 40.1(2)
C29 Fe2 C33 122.7(2)
C28 Fe2 C33 111.3(2)
C35 Fe2 C33 67.7(2)
C36 Fe2 C32 40.92(19)
C30 Fe2 C32 158.4(2)
C31 Fe2 C32 125.2(2)
C34 Fe2 C32 68.0(2)
C29 Fe2 C32 160.3(2)
C28 Fe2 C32 127.0(2)
C35 Fe2 C32 68.0(2)
C33 Fe2 C32 40.5(2)
C36 Fe2 C27 124.3(2)
C30 Fe2 C27 69.0(2)
C31 Fe2 C27 40.7(2)
C34 Fe2 C27 162.6(3)
C29 Fe2 C27 68.6(2)
C28 Fe2 C27 41.2(2)
C35 Fe2 C27 156.8(2)
C33 Fe2 C27 128.4(2)
C32 Fe2 C27 111.8(2)
C5 Fe1 C1 40.8(2)
C5 Fe1 C10 117.5(2)
C1 Fe1 C10 151.2(2)
C5 Fe1 C2 67.4(3)
C1 Fe1 C2 40.3(2)
C10 Fe1 C2 166.5(2)
C5 Fe1 C8 165.4(3)
C1 Fe1 C8 128.1(3)
C10 Fe1 C8 68.2(3)
C2 Fe1 C8 110.3(3)
C5 Fe1 C3 66.9(3)
C1 Fe1 C3 68.0(2)
C10 Fe1 C3 127.9(2)
C2 Fe1 C3 40.4(2)
C8 Fe1 C3 121.5(3)
C5 Fe1 C9 151.8(3)
C1 Fe1 C9 166.5(3)
C10 Fe1 C9 40.8(2)
C2 Fe1 C9 129.4(3)
C8 Fe1 C9 40.7(2)
C3 Fe1 C9 109.7(3)
C5 Fe1 C6 107.1(2)
C1 Fe1 C6 117.5(2)
C10 Fe1 C6 40.8(2)
C2 Fe1 C6 152.2(2)
C8 Fe1 C6 67.8(2)
C3 Fe1 C6 164.7(3)
C9 Fe1 C6 68.5(2)
C5 Fe1 C7 127.3(3)
C1 Fe1 C7 107.3(2)
C10 Fe1 C7 68.8(2)
C2 Fe1 C7 119.3(2)
C8 Fe1 C7 40.1(2)
C3 Fe1 C7 154.0(3)
C9 Fe1 C7 68.6(3)
C6 Fe1 C7 40.8(2)
C5 Fe1 C4 40.1(2)
C1 Fe1 C4 68.5(2)
C10 Fe1 C4 107.2(3)
C2 Fe1 C4 67.7(3)
C8 Fe1 C4 153.8(3)
C3 Fe1 C4 39.8(3)
C9 Fe1 C4 118.9(3)
C6 Fe1 C4 126.7(3)
C7 Fe1 C4 164.6(3)
C31 C27 C28 106.3(5)
C31 C27 Se5 128.9(4)
C28 C27 Se5 124.5(5)
C31 C27 Fe2 68.1(3)
C28 C27 Fe2 68.3(3)
Se5 C27 Fe2 132.5(3)
C29 C28 C27 108.8(5)
C29 C28 Fe2 69.8(3)
C27 C28 Fe2 70.5(3)
C29 C28 H28 125.6
C27 C28 H28 125.6
Fe2 C28 H28 125.7
C28 C29 C30 108.5(6)
C28 C29 Fe2 70.0(3)
C30 C29 Fe2 68.9(3)
C28 C29 H29 125.7
C30 C29 H29 125.7
Fe2 C29 H29 126.9
C31 C30 C29 107.3(5)
C31 C30 Fe2 69.5(3)
C29 C30 Fe2 69.9(3)
C31 C30 H30 126.4
C29 C30 H30 126.4
Fe2 C30 H30 125.8
C30 C31 C27 109.1(5)
C30 C31 Fe2 69.3(3)
C27 C31 Fe2 71.3(3)
C30 C31 H31 125.5
C27 C31 H31 125.5
Fe2 C31 H31 125.6
C33 C32 C36 106.1(5)
C33 C32 Se6 127.4(4)
C36 C32 Se6 126.5(4)
C33 C32 Fe2 69.3(3)
C36 C32 Fe2 68.0(3)
Se6 C32 Fe2 129.2(3)
C34 C33 C32 108.4(5)
C34 C33 Fe2 69.3(3)
C32 C33 Fe2 70.1(3)
C34 C33 H33 125.8
C32 C33 H33 125.8
Fe2 C33 H33 126.3
C33 C34 C35 108.4(5)
C33 C34 Fe2 70.6(3)
C35 C34 Fe2 70.1(3)
C33 C34 H34 125.8
C35 C34 H34 125.8
Fe2 C34 H34 125.0
C36 C35 C34 107.8(5)
C36 C35 Fe2 69.1(3)
C34 C35 Fe2 69.3(3)
C36 C35 H35 126.1
C34 C35 H35 126.1
Fe2 C35 H35 127.0
C35 C36 C32 109.2(5)
C35 C36 Fe2 70.9(3)
C32 C36 Fe2 71.1(3)
C35 C36 H36 125.4
C32 C36 H36 125.4
Fe2 C36 H36 124.2
C47 C48 C49 119.4(5)
C47 C48 Se8 118.1(4)
C49 C48 Se8 122.5(4)
C48 C47 C46 123.5(5)
C48 C47 H47 118.2
C46 C47 H47 118.2
C45 C46 C47 119.3(5)
C45 C46 H46 120.3
C47 C46 H46 120.3
C46 C45 C44 120.8(5)
C46 C45 H45 119.6
C44 C45 H45 119.6
C43 C44 C49 120.4(5)
C43 C44 C45 118.6(5)
C49 C44 C45 120.9(5)
C42 C43 C44 121.3(6)
C42 C43 H43 119.4
C44 C43 H43 119.4
C43 C42 C41 119.2(5)
C43 C42 H42 120.4
C41 C42 H42 120.4
C40 C41 C42 122.8(6)
C40 C41 H41 118.6
C42 C41 H41 118.6
C41 C40 C49 119.4(5)
C41 C40 Se7 113.9(4)
C49 C40 Se7 126.6(4)
C44 C49 C40 116.9(5)
C44 C49 C48 115.7(5)
C40 C49 C48 127.5(5)
C51 C52 Se5 115.3(4)
C51 C52 H52A 108.5
Se5 C52 H52A 108.5
C51 C52 H52B 108.5
Se5 C52 H52B 108.5
H52A C52 H52B 107.5
C52 C51 C50 112.8(5)
C52 C51 H51A 109.0
C50 C51 H51A 109.0
C52 C51 H51B 109.0
C50 C51 H51B 109.0
H51A C51 H51B 107.8
C51 C50 Se8 119.8(4)
C51 C50 H50A 107.4
Se8 C50 H50A 107.4
C51 C50 H50B 107.4
Se8 C50 H50B 107.4
H50A C50 H50B 106.9
C38 C37 Se6 115.7(4)
C38 C37 H37A 108.4
Se6 C37 H37A 108.4
C38 C37 H37B 108.4
Se6 C37 H37B 108.4
H37A C37 H37B 107.4
C37 C38 C39 113.2(5)
C37 C38 H38A 108.9
C39 C38 H38A 108.9
C37 C38 H38B 108.9
C39 C38 H38B 108.9
H38A C38 H38B 107.7
C38 C39 Se7 115.5(4)
C38 C39 H39A 108.4
Se7 C39 H39A 108.4
C38 C39 H39B 108.4
Se7 C39 H39B 108.4
H39A C39 H39B 107.5
C2 C1 C5 106.1(5)
C2 C1 Se1 126.5(5)
C5 C1 Se1 127.2(5)
C2 C1 Fe1 70.0(3)
C5 C1 Fe1 68.8(3)
Se1 C1 Fe1 121.8(3)
C1 C2 C3 108.3(6)
C1 C2 Fe1 69.8(3)
C3 C2 Fe1 70.0(3)
C1 C2 H2 125.9
C3 C2 H2 125.9
Fe1 C2 H2 126.0
C4 C3 C2 109.2(6)
C4 C3 Fe1 71.1(4)
C2 C3 Fe1 69.6(3)
C4 C3 H3 125.4
C2 C3 H3 125.4
Fe1 C3 H3 125.5
C3 C4 C5 106.0(6)
C3 C4 Fe1 69.1(4)
C5 C4 Fe1 67.8(3)
C3 C4 H4 127.0
C5 C4 H4 127.0
Fe1 C4 H4 127.6
C4 C5 C1 110.4(6)
C4 C5 Fe1 72.1(3)
C1 C5 Fe1 70.4(3)
C4 C5 H5 124.8
C1 C5 H5 124.8
Fe1 C5 H5 124.3
C10 C6 C7 108.1(5)
C10 C6 Se2 121.0(4)
C7 C6 Se2 130.8(4)
C10 C6 Fe1 68.8(3)
C7 C6 Fe1 69.9(3)
Se2 C6 Fe1 130.0(3)
C8 C7 C6 106.9(5)
C8 C7 Fe1 69.1(3)
C6 C7 Fe1 69.3(3)
C8 C7 H7 126.6
C6 C7 H7 126.6
Fe1 C7 H7 126.6
C7 C8 C9 110.0(6)
C7 C8 Fe1 70.8(3)
C9 C8 Fe1 69.9(3)
C7 C8 H8 125.0
C9 C8 H8 125.0
Fe1 C8 H8 125.9
C8 C9 C10 107.0(6)
C8 C9 Fe1 69.4(3)
C10 C9 Fe1 69.1(3)
C8 C9 H9 126.5
C10 C9 H9 126.5
Fe1 C9 H9 126.5
C9 C10 C6 108.2(5)
C9 C10 Fe1 70.1(3)
C6 C10 Fe1 70.3(3)
C9 C10 H10 125.9
C6 C10 H10 125.9
Fe1 C10 H10 125.3
C21 C22 C23 119.5(6)
C21 C22 Se4 114.6(5)
C23 C22 Se4 125.3(4)
C22 C21 C20 122.3(6)
C22 C21 H21 118.9
C20 C21 H21 118.9
C19 C20 C21 119.4(6)
C19 C20 H20 120.3
C21 C20 H20 120.3
C20 C19 C18 121.0(6)
C20 C19 H19 119.5
C18 C19 H19 119.5
C17 C18 C19 118.7(6)
C17 C18 C23 120.9(6)
C19 C18 C23 120.4(6)
C16 C17 C18 120.6(6)
C16 C17 H17 119.7
C18 C17 H17 119.7
C17 C16 C15 119.6(6)
C17 C16 H16 120.2
C15 C16 H16 120.2
C14 C15 C16 121.8(6)
C14 C15 H15 119.1
C16 C15 H15 119.1
C15 C14 C23 119.9(5)
C15 C14 Se3 117.0(4)
C23 C14 Se3 123.0(4)
C18 C23 C22 117.0(5)
C18 C23 C14 116.9(5)
C22 C23 C14 126.1(5)
C25 C26 C25A 34.6(7)
C25 C26 Se1 118.5(7)
C25A C26 Se1 91.5(11)
C25 C26 H26A 107.7
C25A C26 H26A 140.5
Se1 C26 H26A 107.7
C25 C26 H26B 107.7
C25A C26 H26B 99.0
Se1 C26 H26B 107.7
H26A C26 H26B 107.1
C25 C26 H26C 82.2
C25A C26 H26C 113.4
Se1 C26 H26C 113.4
H26A C26 H26C 27.3
H26B C26 H26C 125.8
C25 C26 H26D 114.7
C25A C26 H26D 113.4
Se1 C26 H26D 113.4
H26A C26 H26D 90.7
H26B C26 H26D 16.4
H26C C26 H26D 110.7
C24 C25 C26 110.2(14)
C24 C25 H25A 109.6
C26 C25 H25A 109.6
C24 C25 H25B 109.6
C26 C25 H25B 109.6
H25A C25 H25B 108.1
C25 C24 Se4 110.7(13)
C25 C24 H24A 109.5
Se4 C24 H24A 109.5
C25 C24 H24B 109.5
Se4 C24 H24B 109.5
H24A C24 H24B 108.1
C24A C25A C26 104(2)
C24A C25A H25C 110.9
C26 C25A H25C 110.9
C24A C25A H25D 110.9
C26 C25A H25D 110.9
H25C C25A H25D 108.9
C25A C24A Se4 114(2)
C25A C24A H24C 108.7
Se4 C24A H24C 108.7
C25A C24A H24D 108.7
Se4 C24A H24D 108.7
H24C C24A H24D 107.6
C12 C11 Se2 109.4(4)
C12 C11 H11A 109.8
Se2 C11 H11A 109.8
C12 C11 H11B 109.8
Se2 C11 H11B 109.8
H11A C11 H11B 108.3
C13 C12 C11 114.6(5)
C13 C12 H12A 108.6
C11 C12 H12A 108.6
C13 C12 H12B 108.6
C11 C12 H12B 108.6
H12A C12 H12B 107.6
C12 C13 Se3 115.1(4)
C12 C13 H13A 108.5
Se3 C13 H13A 108.5
C12 C13 H13B 108.5
Se3 C13 H13B 108.5
H13A C13 H13B 107.5

loop_
_geom_bond_atom_site_label_1
_geom_bond_atom_site_label_2
_geom_bond_distance
Se5 C27 1.879(6)
Se5 C52 1.966(6)
Se6 C32 1.884(5)
Se6 C37 1.956(5)
Se8 C48 1.920(5)
Se8 C50 1.956(5)
Se7 C40 1.928(5)
Se7 C39 1.951(5)
Se1 C1 1.896(6)
Se1 C26 1.933(7)
Se2 C6 1.890(6)
Se2 C11 1.938(5)
Se4 C22 1.916(6)
Se4 C24A 1.95(2)
Se4 C24 1.982(16)
Se3 C14 1.929(6)
Se3 C13 1.948(6)
Fe2 C36 2.016(5)
Fe2 C30 2.016(5)
Fe2 C31 2.019(5)
Fe2 C34 2.029(6)
Fe2 C29 2.029(6)
Fe2 C28 2.032(6)
Fe2 C35 2.040(6)
Fe2 C33 2.046(5)
Fe2 C32 2.057(5)
Fe2 C27 2.062(6)
Fe1 C5 1.995(5)
Fe1 C1 2.017(5)
Fe1 C10 2.017(5)
Fe1 C2 2.019(6)
Fe1 C8 2.023(6)
Fe1 C3 2.025(6)
Fe1 C9 2.030(5)
Fe1 C6 2.037(5)
Fe1 C7 2.045(5)
Fe1 C4 2.051(6)
C27 C31 1.419(7)
C27 C28 1.441(8)
C28 C29 1.394(8)
C28 H28 0.9300
C29 C30 1.425(8)
C29 H29 0.9300
C30 C31 1.418(8)
C30 H30 0.9300
C31 H31 0.9300
C32 C33 1.422(8)
C32 C36 1.424(7)
C33 C34 1.396(8)
C33 H33 0.9300
C34 C35 1.409(8)
C34 H34 0.9300
C35 C36 1.386(8)
C35 H35 0.9300
C36 H36 0.9300
C48 C47 1.365(7)
C48 C49 1.448(7)
C47 C46 1.366(7)
C47 H47 0.9300
C46 C45 1.340(8)
C46 H46 0.9300
C45 C44 1.419(8)
C45 H45 0.9300
C44 C43 1.416(7)
C44 C49 1.418(7)
C43 C42 1.337(8)
C43 H43 0.9300
C42 C41 1.385(8)
C42 H42 0.9300
C41 C40 1.376(7)
C41 H41 0.9300
C40 C49 1.430(7)
C52 C51 1.488(7)
C52 H52A 0.9700
C52 H52B 0.9700
C51 C50 1.493(8)
C51 H51A 0.9700
C51 H51B 0.9700
C50 H50A 0.9700
C50 H50B 0.9700
C37 C38 1.496(7)
C37 H37A 0.9700
C37 H37B 0.9700
C38 C39 1.512(8)
C38 H38A 0.9700
C38 H38B 0.9700
C39 H39A 0.9700
C39 H39B 0.9700
C1 C2 1.390(8)
C1 C5 1.399(8)
C2 C3 1.398(8)
C2 H2 0.9300
C3 C4 1.386(9)
C3 H3 0.9300
C4 C5 1.388(8)
C4 H4 0.9300
C5 H5 0.9300
C6 C10 1.414(7)
C6 C7 1.424(8)
C7 C8 1.394(8)
C7 H7 0.9300
C8 C9 1.409(9)
C8 H8 0.9300
C9 C10 1.412(8)
C9 H9 0.9300
C10 H10 0.9300
C22 C21 1.363(8)
C22 C23 1.433(7)
C21 C20 1.390(9)
C21 H21 0.9300
C20 C19 1.340(8)
C20 H20 0.9300
C19 C18 1.407(8)
C19 H19 0.9300
C18 C17 1.397(8)
C18 C23 1.410(8)
C17 C16 1.373(9)
C17 H17 0.9300
C16 C15 1.376(8)
C16 H16 0.9300
C15 C14 1.375(8)
C15 H15 0.9300
C14 C23 1.440(7)
C26 C25 1.562(15)
C26 C25A 1.62(2)
C26 H26A 0.9700
C26 H26B 0.9700
C26 H26C 0.9700
C26 H26D 0.9700
C25 C24 1.46(3)
C25 H25A 0.9700
C25 H25B 0.9700
C24 H24A 0.9700
C24 H24B 0.9700
C25A C24A 1.45(5)
C25A H25C 0.9700
C25A H25D 0.9700
C24A H24C 0.9700
C24A H24D 0.9700
C11 C12 1.542(8)
C11 H11A 0.9700
C11 H11B 0.9700
C12 C13 1.522(9)
C12 H12A 0.9700
C12 H12B 0.9700
C13 H13A 0.9700
C13 H13B 0.9700
